data_9017546
loop_
_publ_author_name
'Groat, L. A.'
'Grew, E. S.'
'Evans, R. J.'
'Pieczka, A.'
'Ercit, T. S.'

_publ_section_title
;
 The crystal chemistry of holtite
 Sample: H4
;
_journal_name_full 'Mineralogical Magazine'
_journal_page_first 1033
_journal_page_last 1050
_journal_volume 73
_journal_year 2009
_chemical_compound_source 'Mt. Szklana Mine, Szklary, Zabkowice, Lower Silesia, Poland'
_chemical_formula_sum 'Al6.54 As0.22 B O17.186 Sb0.62 Si2.186 Ta0.11'
_chemical_name_mineral Holtite
_space_group_IT_number 62
_space_group_name_Hall '-P 2ac 2n'
_space_group_name_H-M_alt 'P n m a'
_symmetry_space_group_name_H-M 'P n m a'
_cell_angle_alpha 90
_cell_angle_beta 90
_cell_angle_gamma 90
_cell_length_a 4.7264
_cell_length_b 11.981
_cell_length_c 20.566
_cell_formula_units_Z 4
_cell_volume 1164.591
_database_code_amcsd 0019928
_exptl_crystal_density_diffrn 3.625
_cod_data_source_file inputs/fixed/downloads/18/18348.cif
_cod_data_source_block 18348
_cod_original_formula_sum 'Al6.54 Ta.11 Si2.186 Sb.62 As.22 B O17.186'
_cod_database_code 9017546

loop_
_space_group_symop_operation_xyz
x,y,z
x,1/2-y,z
-x,1/2+y,-z
1/2-x,1/2+y,1/2+z
1/2+x,1/2-y,1/2-z
1/2+x,y,1/2-z
1/2-x,-y,1/2+z
-x,-y,-z

loop_
_atom_site_label
_atom_site_fract_x
_atom_site_fract_y
_atom_site_fract_z
_atom_site_occupancy
_atom_site_U_iso_or_equiv
Al1 0.40480 0.75000 0.25040 0.62000 0.03000
Ta1 0.40480 0.75000 0.25040 0.11000 0.03000
Al2 0.55770 0.61070 0.47330 1.00000 0.01200
Al3 0.05940 0.48930 0.43110 1.00000 0.01000
Al4 0.05960 0.35770 0.28940 0.96000 0.01300
Si1 0.08900 0.75000 0.40800 0.72600 0.01800
Sb1 0.11300 0.75000 0.38640 0.22000 0.01600
As1 0.11300 0.75000 0.38640 0.06000 0.01600
Si2 0.59100 0.52250 0.32950 0.73000 0.00900
Sb2 0.61000 0.55960 0.31710 0.20000 0.01500
As2 0.61000 0.55960 0.31710 0.08000 0.01500
B 0.23400 0.25000 0.41600 1.00000 0.01700
O1 0.37600 0.75000 0.45660 1.00000 0.01300
O2 0.15900 0.75000 0.32860 0.72600 0.02200
O3 0.89100 0.63810 0.42470 1.00000 0.01300
O4 0.40100 0.43630 0.28240 1.00000 0.01200
O5 0.39200 0.55130 0.39480 1.00000 0.01000
O6 0.88600 0.44750 0.35180 1.00000 0.01300
O7 0.65800 0.63500 0.28800 0.73000 0.02200
O8 0.17800 0.25000 0.34980 1.00000 0.01200
O9 0.25300 0.35040 0.44740 1.00000 0.01800
O10 0.76900 0.25000 0.27300 1.00000 0.01400
O11 0.74900 0.46830 0.48710 1.00000 0.00700

loop_
_cod_related_entry_id
_cod_related_entry_database
_cod_related_entry_code
1 AMCSD 0019928
